data_7218869
loop_
_publ_author_name
'Nawrot, Iwona'
'Machura, Barbara'
'Kruszynski, Rafa\/l'

_publ_section_title
;
 Coordination assemblies of CdIIwith
 2,2&#x2032;:6&#x2032;,2&#x2032;&#x2032;-terpyridine (terpy),
 2,3,5,6-tetra-(2-pyridyl)pyrazine (tppz) and pseudohalide ions --
 structural diversification and luminescence properties
;
_journal_issue 4
_journal_name_full CrystEngComm
_journal_page_first 830
_journal_paper_doi 10.1039/C4CE02140A
_journal_volume 17
_journal_year 2015
_chemical_formula_moiety 'C13 H12 Cd N7 O4'
_chemical_formula_sum 'C13 H12 Cd N7 O4'
_chemical_formula_weight 442.70
_chemical_name_systematic
; 
 ? 
;
_space_group_IT_number 14
_symmetry_cell_setting monoclinic
_symmetry_space_group_name_Hall '-P 2ybc'
_symmetry_space_group_name_H-M 'P 1 21/c 1'
_atom_sites_solution_hydrogens geom
_atom_sites_solution_primary direct
_atom_sites_solution_secondary difmap
_audit_creation_method SHELXL-97
_audit_update_record
;
2014-10-09 deposited with the CCDC.
2014-11-21 downloaded from the CCDC.
;
_cell_angle_alpha 90.00
_cell_angle_beta 106.191(4)
_cell_angle_gamma 90.00
_cell_formula_units_Z 4
_cell_length_a 9.4767(3)
_cell_length_b 12.5129(4)
_cell_length_c 14.3126(5)
_cell_measurement_reflns_used 7337
_cell_measurement_temperature 295.0
_cell_measurement_theta_max 29.1120
_cell_measurement_theta_min 3.9460
_cell_volume 1629.89(10)
_computing_cell_refinement 'CrysAlis RED v. 1.163 (UNIL IC & KUMA 2000)'
_computing_data_collection 'CrysAlis CCD v. 1.163 (UNIL IC & KUMA 2000)'
_computing_data_reduction 'CrysAlis RED v. 1.163 (UNIL IC & KUMA 2000)'
_computing_molecular_graphics
;XP in SHELXTL/PC (Sheldrick, 1990b)
 ORTEP-3 W v. 1.062 (Farrugia 1997)
;
_computing_publication_material
;SHELXL-97 (Sheldrick, 1997) and
 PLATON (Spek, 1990)
;
_computing_structure_refinement 'SHELXL-97 (Sheldrick, 1997)'
_computing_structure_solution 'SHELXS-97 (Sheldrick, 1990)'
_diffrn_ambient_temperature 295.0
_diffrn_measured_fraction_theta_full 0.998
_diffrn_measured_fraction_theta_max 0.998
_diffrn_radiation_monochromator graphite
_diffrn_radiation_source 'fine-focus sealed tube'
_diffrn_radiation_type MoK\a
_diffrn_radiation_wavelength 0.71073
_diffrn_reflns_av_R_equivalents 0.0325
_diffrn_reflns_av_sigmaI/netI 0.0242
_diffrn_reflns_limit_h_max 11
_diffrn_reflns_limit_h_min -11
_diffrn_reflns_limit_k_max 14
_diffrn_reflns_limit_k_min -14
_diffrn_reflns_limit_l_max 16
_diffrn_reflns_limit_l_min -17
_diffrn_reflns_number 14956
_diffrn_reflns_theta_full 25.05
_diffrn_reflns_theta_max 25.05
_diffrn_reflns_theta_min 3.38
_exptl_absorpt_coefficient_mu 1.375
_exptl_absorpt_correction_T_max 1.00000
_exptl_absorpt_correction_T_min 0.76648
_exptl_absorpt_correction_type empirical
_exptl_absorpt_process_details 'CrysAlis RED, (2005)'
_exptl_crystal_colour yellow
_exptl_crystal_density_diffrn 1.804
_exptl_crystal_density_method 'not measured'
_exptl_crystal_description prism
_exptl_crystal_F_000 876
_exptl_crystal_size_max 0.1924
_exptl_crystal_size_mid 0.0869
_exptl_crystal_size_min 0.05331
_refine_diff_density_max 0.649
_refine_diff_density_min -0.583
_refine_diff_density_rms 0.077
_refine_ls_extinction_method none
_refine_ls_goodness_of_fit_ref 1.057
_refine_ls_hydrogen_treatment constr
_refine_ls_matrix_type full
_refine_ls_number_parameters 228
_refine_ls_number_reflns 2881
_refine_ls_number_restraints 0
_refine_ls_restrained_S_all 1.057
_refine_ls_R_factor_all 0.0341
_refine_ls_R_factor_gt 0.0280
_refine_ls_shift/su_max 0.001
_refine_ls_shift/su_mean 0.000
_refine_ls_structure_factor_coef Fsqd
_refine_ls_weighting_details 'calc w=1/[\s^2^(Fo^2^)+(0.0333P)^2^+2.1168P] where P=(Fo^2^+2Fc^2^)/3'
_refine_ls_weighting_scheme calc
_refine_ls_wR_factor_gt 0.0681
_refine_ls_wR_factor_ref 0.0707
_reflns_number_gt 2516
_reflns_number_total 2881
_reflns_threshold_expression >2sigma(I)
_cod_data_source_file c4ce02140a2.cif
_cod_data_source_block cd68a
_cod_depositor_comments 'Adding full bibliography for 7218862--7218870.cif.'
_cod_original_cell_volume 1629.89(9)
_cod_original_sg_symbol_H-M P21/c
_cod_database_code 7218869

loop_
_symmetry_equiv_pos_as_xyz
'x, y, z'
'-x, y+1/2, -z+1/2'
'-x, -y, -z'
'x, -y-1/2, z-1/2'

loop_
_atom_site_label
_atom_site_type_symbol
_atom_site_fract_x
_atom_site_fract_y
_atom_site_fract_z
_atom_site_U_iso_or_equiv
_atom_site_adp_type
_atom_site_occupancy
_atom_site_symmetry_multiplicity
_atom_site_calc_flag
_atom_site_refinement_flags
C1 C 0.2189(4) 0.7036(3) 0.1787(3) 0.0372(8) Uani 1 1 d .
H1 H 0.1305 0.6867 0.1914 0.045 Uiso 1 1 calc R
C2 C 0.2882(4) 0.7969(3) 0.2163(3) 0.0392(9) Uani 1 1 d .
H2 H 0.2458 0.8433 0.2515 0.047 Uiso 1 1 calc R
C3 C 0.4216(4) 0.8201(3) 0.2008(2) 0.0350(8) Uani 1 1 d .
H3 H 0.4731 0.8812 0.2276 0.042 Uiso 1 1 calc R
C4 C 0.4778(4) 0.7512(3) 0.1450(2) 0.0305(7) Uani 1 1 d .
H4 H 0.5682 0.7650 0.1338 0.037 Uiso 1 1 calc R
C5 C 0.3986(3) 0.6618(2) 0.1058(2) 0.0246(7) Uani 1 1 d .
C6 C 0.4522(3) 0.5815(2) 0.0462(2) 0.0228(6) Uani 1 1 d .
C7 C 0.4656(3) 0.3984(2) 0.0198(2) 0.0234(7) Uani 1 1 d .
C8 C 0.4282(3) 0.2924(2) 0.0544(2) 0.0244(7) Uani 1 1 d .
C9 C 0.5217(4) 0.2062(3) 0.0670(2) 0.0313(7) Uani 1 1 d .
H9 H 0.6079 0.2104 0.0482 0.038 Uiso 1 1 calc R
C10 C 0.4867(4) 0.1133(3) 0.1079(3) 0.0389(9) Uani 1 1 d .
H10 H 0.5482 0.0541 0.1163 0.047 Uiso 1 1 calc R
C11 C 0.3599(4) 0.1104(3) 0.1359(3) 0.0414(9) Uani 1 1 d .
H11 H 0.3335 0.0490 0.1635 0.050 Uiso 1 1 calc R
C12 C 0.2719(4) 0.2001(3) 0.1222(3) 0.0345(8) Uani 1 1 d .
H12 H 0.1857 0.1974 0.1412 0.041 Uiso 1 1 calc R
N1 N 0.2721(3) 0.6359(2) 0.12472(19) 0.0280(6) Uani 1 1 d .
N2 N 0.4184(3) 0.4812(2) 0.06239(19) 0.0244(6) Uani 1 1 d .
N3 N 0.3039(3) 0.2907(2) 0.08322(19) 0.0267(6) Uani 1 1 d .
N97 N -0.0682(3) 0.5430(2) 0.0696(2) 0.0345(7) Uani 1 1 d .
N98 N -0.1392(3) 0.5439(2) 0.1266(2) 0.0355(7) Uani 1 1 d .
N99 N -0.2066(5) 0.5462(4) 0.1820(3) 0.0693(12) Uani 1 1 d .
N4 N 0.1439(4) 0.3809(3) 0.2681(3) 0.0547(9) Uani 1 1 d .
O1 O 0.2441(3) 0.4443(2) 0.2634(2) 0.0489(7) Uani 1 1 d .
O2 O 0.0544(3) 0.3452(2) 0.1931(2) 0.0518(7) Uani 1 1 d .
O3 O 0.1316(6) 0.3452(4) 0.3677(3) 0.1149(16) Uani 1 1 d .
Cd1 Cd 0.17204(2) 0.458875(18) 0.094806(16) 0.02553(10) Uani 1 1 d .
C99 C 0.1118(7) 0.8834(6) -0.0718(6) 0.109(2) Uani 1 1 d .
H99A H 0.0248 0.8988 -0.0524 0.164 Uiso 1 1 calc R
H99B H 0.0965 0.9032 -0.1387 0.164 Uiso 1 1 calc R
H99C H 0.1929 0.9234 -0.0319 0.164 Uiso 1 1 calc R
O99 O 0.1413(5) 0.7796(4) -0.0613(5) 0.129(2) Uani 1 1 d .
H99 H 0.1017 0.7486 -0.1123 0.193 Uiso 1 1 calc R

loop_
_atom_site_aniso_label
_atom_site_aniso_U_11
_atom_site_aniso_U_22
_atom_site_aniso_U_33
_atom_site_aniso_U_23
_atom_site_aniso_U_13
_atom_site_aniso_U_12
C1 0.036(2) 0.039(2) 0.042(2) -0.0013(16) 0.0193(17) 0.0050(16)
C2 0.052(2) 0.0315(19) 0.037(2) -0.0059(16) 0.0178(18) 0.0089(17)
C3 0.050(2) 0.0234(17) 0.0305(19) -0.0025(14) 0.0088(17) 0.0017(15)
C4 0.0337(19) 0.0292(18) 0.0282(18) 0.0021(14) 0.0077(15) -0.0017(14)
C5 0.0279(17) 0.0243(16) 0.0221(16) 0.0006(13) 0.0079(14) 0.0022(13)
C6 0.0219(16) 0.0226(15) 0.0236(16) 0.0002(13) 0.0059(13) -0.0001(12)
C7 0.0209(15) 0.0228(16) 0.0256(16) -0.0001(13) 0.0052(13) 0.0007(12)
C8 0.0269(17) 0.0256(16) 0.0205(16) 0.0003(13) 0.0061(13) 0.0006(13)
C9 0.0336(18) 0.0283(18) 0.0336(19) 0.0031(14) 0.0120(16) 0.0058(14)
C10 0.051(2) 0.0271(18) 0.040(2) 0.0087(16) 0.0153(18) 0.0127(16)
C11 0.058(2) 0.0269(19) 0.044(2) 0.0081(16) 0.022(2) -0.0009(17)
C12 0.041(2) 0.0291(18) 0.039(2) 0.0024(15) 0.0191(17) -0.0030(15)
N1 0.0296(15) 0.0254(14) 0.0306(15) -0.0015(12) 0.0112(12) 0.0019(11)
N2 0.0247(14) 0.0240(14) 0.0248(14) 0.0005(11) 0.0076(12) 0.0000(11)
N3 0.0299(15) 0.0232(13) 0.0274(14) 0.0024(11) 0.0090(12) -0.0010(11)
N97 0.0280(15) 0.0518(19) 0.0259(15) 0.0033(13) 0.0110(13) 0.0081(13)
N98 0.0332(16) 0.0436(18) 0.0288(16) 0.0007(13) 0.0073(15) 0.0057(13)
N99 0.062(3) 0.112(4) 0.047(2) 0.006(2) 0.036(2) 0.019(2)
N4 0.066(2) 0.052(2) 0.048(2) 0.0085(18) 0.018(2) 0.0189(19)
O1 0.0590(18) 0.0508(17) 0.0416(16) 0.0043(13) 0.0217(14) -0.0161(14)
O2 0.0524(17) 0.0583(18) 0.0356(16) -0.0075(13) -0.0028(14) 0.0068(14)
O3 0.133(4) 0.136(4) 0.082(3) 0.030(3) 0.041(3) -0.017(3)
Cd1 0.02454(15) 0.02897(15) 0.02364(15) 0.00211(10) 0.00761(10) 0.00164(9)
C99 0.074(4) 0.089(5) 0.155(7) 0.014(5) 0.016(4) -0.009(4)
O99 0.079(3) 0.103(4) 0.170(5) 0.010(4) -0.022(3) -0.027(3)

loop_
_atom_type_symbol
_atom_type_description
_atom_type_scat_dispersion_real
_atom_type_scat_dispersion_imag
_atom_type_scat_source
C C 0.0033 0.0016 'International Tables Vol C Tables 4.2.6.8 and 6.1.1.4'
H H 0.0000 0.0000 'International Tables Vol C Tables 4.2.6.8 and 6.1.1.4'
N N 0.0061 0.0033 'International Tables Vol C Tables 4.2.6.8 and 6.1.1.4'
O O 0.0106 0.0060 'International Tables Vol C Tables 4.2.6.8 and 6.1.1.4'
Cd Cd -0.8075 1.2024 'International Tables Vol C Tables 4.2.6.8 and 6.1.1.4'

loop_
_geom_angle_atom_site_label_1
_geom_angle_atom_site_label_2
_geom_angle_atom_site_label_3
_geom_angle
_geom_angle_site_symmetry_1
_geom_angle_site_symmetry_3
N1 C1 C2 123.3(3) . .
C1 C2 C3 118.5(3) . .
C2 C3 C4 118.9(3) . .
C5 C4 C3 119.2(3) . .
N1 C5 C4 122.1(3) . .
N1 C5 C6 114.7(3) . .
C4 C5 C6 123.0(3) . .
N2 C6 C7 119.4(3) . 3_665
N2 C6 C5 113.4(3) . .
C7 C6 C5 127.2(3) 3_665 .
N2 C7 C6 119.0(3) . 3_665
N2 C7 C8 113.3(3) . .
C6 C7 C8 127.6(3) 3_665 .
N3 C8 C9 122.1(3) . .
N3 C8 C7 115.0(3) . .
C9 C8 C7 122.4(3) . .
C8 C9 C10 119.5(3) . .
C11 C10 C9 118.7(3) . .
C10 C11 C12 118.8(3) . .
N3 C12 C11 123.4(3) . .
C1 N1 C5 117.8(3) . .
C1 N1 Cd1 119.6(2) . .
C5 N1 Cd1 121.2(2) . .
C6 N2 C7 121.5(3) . .
C6 N2 Cd1 114.62(19) . .
C7 N2 Cd1 116.20(19) . .
C12 N3 C8 117.4(3) . .
C12 N3 Cd1 121.0(2) . .
C8 N3 Cd1 120.39(19) . .
N98 N97 Cd1 122.8(2) . 3_565
N98 N97 Cd1 125.6(2) . .
Cd1 N97 Cd1 105.31(11) 3_565 .
N99 N98 N97 178.9(4) . .
O2 N4 O1 121.5(3) . .
O2 N4 O3 119.1(4) . .
O1 N4 O3 119.4(4) . .
N4 O1 Cd1 95.6(2) . .
N4 O2 Cd1 88.7(2) . .
N97 Cd1 O1 170.51(10) 3_565 .
N97 Cd1 N1 103.21(10) 3_565 .
O1 Cd1 N1 84.27(9) . .
N97 Cd1 N97 74.69(11) 3_565 .
O1 Cd1 N97 100.31(10) . .
N1 Cd1 N97 86.23(9) . .
N97 Cd1 O2 116.56(10) 3_565 .
O1 Cd1 O2 54.05(9) . .
N1 Cd1 O2 130.33(9) . .
N97 Cd1 O2 77.43(9) . .
N97 Cd1 N3 90.16(9) 3_565 .
O1 Cd1 N3 89.73(9) . .
N1 Cd1 N3 127.90(9) . .
N97 Cd1 N3 145.44(10) . .
O2 Cd1 N3 82.28(9) . .
N97 Cd1 N2 88.08(9) 3_565 .
O1 Cd1 N2 100.42(9) . .
N1 Cd1 N2 65.81(8) . .
N97 Cd1 N2 142.99(9) . .
O2 Cd1 N2 139.13(9) . .
N3 Cd1 N2 64.59(8) . .

loop_
_geom_bond_atom_site_label_1
_geom_bond_atom_site_label_2
_geom_bond_distance
_geom_bond_site_symmetry_2
C1 N1 1.336(4) .
C1 C2 1.373(5) .
C2 C3 1.374(5) .
C3 C4 1.380(5) .
C4 C5 1.376(5) .
C5 N1 1.340(4) .
C5 C6 1.496(4) .
C6 N2 1.332(4) .
C6 C7 1.405(4) 3_665
C7 N2 1.340(4) .
C7 C6 1.405(4) 3_665
C7 C8 1.492(4) .
C8 N3 1.352(4) .
C8 C9 1.376(4) .
C9 C10 1.383(5) .
C10 C11 1.369(5) .
C11 C12 1.380(5) .
C12 N3 1.336(4) .
N1 Cd1 2.401(3) .
N2 Cd1 2.519(3) .
N3 Cd1 2.476(3) .
N97 N98 1.194(4) .
N97 Cd1 2.283(3) 3_565
N97 Cd1 2.442(3) .
N98 N99 1.148(4) .
N4 O2 1.250(5) .
N4 O1 1.253(4) .
N4 O3 1.528(5) .
O1 Cd1 2.324(3) .
O2 Cd1 2.474(3) .
Cd1 N97 2.283(3) 3_565
C99 O99 1.329(8) .

loop_
_geom_hbond_atom_site_label_D
_geom_hbond_atom_site_label_H
_geom_hbond_atom_site_label_A
_geom_hbond_distance_DH
_geom_hbond_distance_HA
_geom_hbond_distance_DA
_geom_hbond_angle_DHA
_geom_hbond_site_symmetry_A
O99 H99 O2 0.82 1.99 2.736(5) 151.6 3_565
C9 H9 O99 0.93 2.33 3.222(7) 159.4 3_665
C12 H12 O2 0.93 2.46 3.121(4) 128.3 .
